data_2017051
loop_
_publ_author_name
'Langer, Vratislav'
'Steiner, Bohumil'
'Ko\'o\<s, Miroslav'

_publ_section_title
;
 2,3:4,6-Di-<i>O</i>-isopropylidene-\a-<small>L</small>-sorbofuranose
 and 2,3-<i>O</i>-isopropylidene-\a-<small>L</small>-sorbofuranose
;
_journal_coeditor_code GG3193
_journal_issue 4
_journal_name_full 'Acta Crystallographica Section C'
_journal_page_first o151
_journal_page_last o154
_journal_paper_doi 10.1107/S0108270109008294
_journal_volume 65
_journal_year 2009
_chemical_formula_iupac 'C9 H16 O6'
_chemical_formula_moiety 'C9 H16 O6'
_chemical_formula_sum 'C9 H16 O6'
_chemical_formula_weight 220.22
_chemical_name_systematic
;
2,3-<i>O</i>-isopropylidene-\a-L-sorbofuranose
;
_space_group_IT_number 19
_symmetry_cell_setting orthorhombic
_symmetry_space_group_name_Hall 'P 2ac 2ab'
_symmetry_space_group_name_H-M 'P 21 21 21'
_atom_sites_solution_hydrogens geom
_atom_sites_solution_primary direct
_atom_sites_solution_secondary difmap
_audit_creation_method SHELXL-97
_cell_angle_alpha 90.00
_cell_angle_beta 90.00
_cell_angle_gamma 90.00
_cell_formula_units_Z 4
_cell_length_a 6.7321(3)
_cell_length_b 9.1945(5)
_cell_length_c 17.0658(9)
_cell_measurement_reflns_used 7904
_cell_measurement_temperature 153(2)
_cell_measurement_theta_max 32.47
_cell_measurement_theta_min 2.39
_cell_volume 1056.34(9)
_computing_cell_refinement 'SAINT (Bruker, 2003)'
_computing_data_collection 'SMART (Bruker, 2003)'
_computing_data_reduction 'SAINT (Bruker, 2003) and SADABS (Sheldrick, 2003)'
_computing_molecular_graphics 'DIAMOND (Brandenburg, 2008)'
_computing_publication_material 'SHELXTL (Sheldrick, 2008)'
_computing_structure_refinement 'SHELXTL (Sheldrick, 2008)'
_computing_structure_solution 'SHELXTL (Sheldrick, 2008)'
_diffrn_ambient_temperature 153(2)
_diffrn_measured_fraction_theta_full 0.999
_diffrn_measured_fraction_theta_max 0.972
_diffrn_measurement_device_type 'Siemens SMART CCD area-detector'
_diffrn_measurement_method \w
_diffrn_radiation_monochromator graphite
_diffrn_radiation_source 'fine-focus sealed tube'
_diffrn_radiation_type MoK\a
_diffrn_radiation_wavelength 0.71073
_diffrn_reflns_av_R_equivalents 0.0367
_diffrn_reflns_av_sigmaI/netI 0.0213
_diffrn_reflns_limit_h_max 10
_diffrn_reflns_limit_h_min -10
_diffrn_reflns_limit_k_max 13
_diffrn_reflns_limit_k_min -13
_diffrn_reflns_limit_l_max 25
_diffrn_reflns_limit_l_min -25
_diffrn_reflns_number 19061
_diffrn_reflns_theta_full 32.00
_diffrn_reflns_theta_max 32.96
_diffrn_reflns_theta_min 2.52
_diffrn_standards_decay_% 0
_diffrn_standards_number 0
_exptl_absorpt_coefficient_mu 0.117
_exptl_absorpt_correction_T_max 0.940
_exptl_absorpt_correction_T_min 0.690
_exptl_absorpt_correction_type multi-scan
_exptl_absorpt_process_details '(SADABS; Sheldrick, 2003)'
_exptl_crystal_colour colourless
_exptl_crystal_density_diffrn 1.385
_exptl_crystal_density_method 'not measured'
_exptl_crystal_description 'irregular block'
_exptl_crystal_F_000 472
_exptl_crystal_size_max 1.08
_exptl_crystal_size_mid 1.06
_exptl_crystal_size_min 0.54
_refine_diff_density_max 0.270
_refine_diff_density_min -0.232
_refine_ls_extinction_method none
_refine_ls_goodness_of_fit_ref 0.999
_refine_ls_hydrogen_treatment constr
_refine_ls_matrix_type full
_refine_ls_number_parameters 141
_refine_ls_number_reflns 2219
_refine_ls_number_restraints 0
_refine_ls_restrained_S_all 0.999
_refine_ls_R_factor_all 0.0369
_refine_ls_R_factor_gt 0.0309
_refine_ls_shift/su_max_lt 0.001
_refine_ls_shift/su_mean 0.000
_refine_ls_structure_factor_coef Fsqd
_refine_ls_weighting_details 'w=1/[\s^2^(Fo^2^)+(0.0553P)^2^+0.0956P] where P=(Fo^2^+2Fc^2^)/3'
_refine_ls_weighting_scheme calc
_refine_ls_wR_factor_gt 0.0789
_refine_ls_wR_factor_ref 0.0822
_reflns_number_gt 2019
_reflns_number_total 2219
_reflns_threshold_expression I>2\s(I)
_cod_data_source_file gg3193.cif
_cod_data_source_block II
_cod_database_code 2017051
_cod_database_fobs_code 2017051

loop_
_symmetry_equiv_pos_as_xyz
'x, y, z'
'-x+1/2, -y, z+1/2'
'-x, y+1/2, -z+1/2'
'x+1/2, -y+1/2, -z'

loop_
_atom_site_type_symbol
_atom_site_label
_atom_site_fract_x
_atom_site_fract_y
_atom_site_fract_z
_atom_site_U_iso_or_equiv
_atom_site_adp_type
_atom_site_calc_flag
_atom_site_refinement_flags
_atom_site_occupancy
_atom_site_disorder_assembly
_atom_site_disorder_group
O O1 1.08504(14) 0.47499(11) 0.13317(5) 0.02462(19) Uani d . 1 . .
H H1 1.1616 0.4116 0.1517 0.037 Uiso calc R 1 . .
O O2 0.79129(14) 0.42804(9) -0.04444(5) 0.02109(17) Uani d . 1 . .
O O3 0.57185(13) 0.59732(9) 0.00054(4) 0.01970(17) Uani d . 1 . .
O O4 0.72499(14) 0.53949(9) 0.20279(5) 0.02040(17) Uani d . 1 . .
H H4 0.8427 0.5189 0.1908 0.031 Uiso calc R 1 . .
O O5 0.75362(12) 0.32123(8) 0.07773(5) 0.01728(16) Uani d . 1 . .
O O6 0.34248(14) 0.29332(10) 0.21358(5) 0.0252(2) Uani d . 1 . .
H H6 0.3025 0.2241 0.2416 0.038 Uiso calc R 1 . .
C C1 1.05278(17) 0.44662(14) 0.05149(8) 0.0227(2) Uani d . 1 . .
H H1A 1.1138 0.3525 0.0368 0.027 Uiso calc R 1 . .
H H1B 1.1146 0.5241 0.0195 0.027 Uiso calc R 1 . .
C C2 0.83068(16) 0.44197(12) 0.03653(6) 0.01622(19) Uani d . 1 . .
C C3 0.70930(17) 0.57618(12) 0.06294(6) 0.01656(19) Uani d . 1 . .
H H3 0.7937 0.6636 0.0733 0.020 Uiso calc R 1 . .
C C4 0.60026(17) 0.52195(12) 0.13564(6) 0.01622(19) Uani d . 1 . .
H H4A 0.4706 0.5735 0.1427 0.019 Uiso calc R 1 . .
C C5 0.56865(17) 0.36174(11) 0.11392(6) 0.01569(19) Uani d . 1 . .
H H5 0.4588 0.3539 0.0747 0.019 Uiso calc R 1 . .
C C6 0.53096(18) 0.25721(12) 0.18050(7) 0.0188(2) Uani d . 1 . .
H H6A 0.5299 0.1559 0.1609 0.023 Uiso calc R 1 . .
H H6B 0.6366 0.2662 0.2206 0.023 Uiso calc R 1 . .
C C7 0.66284(18) 0.54490(12) -0.06966(6) 0.0185(2) Uani d . 1 . .
C C8 0.5025(2) 0.48565(15) -0.12224(7) 0.0255(2) Uani d . 1 . .
H H8A 0.4255 0.4122 -0.0938 0.038 Uiso calc R 1 . .
H H8B 0.5631 0.4412 -0.1686 0.038 Uiso calc R 1 . .
H H8C 0.4144 0.5650 -0.1385 0.038 Uiso calc R 1 . .
C C9 0.7878(2) 0.66200(14) -0.10785(8) 0.0267(3) Uani d . 1 . .
H H9A 0.7016 0.7413 -0.1256 0.040 Uiso calc R 1 . .
H H9B 0.8587 0.6208 -0.1528 0.040 Uiso calc R 1 . .
H H9C 0.8840 0.6997 -0.0698 0.040 Uiso calc R 1 . .

loop_
_atom_site_aniso_label
_atom_site_aniso_U_11
_atom_site_aniso_U_22
_atom_site_aniso_U_33
_atom_site_aniso_U_12
_atom_site_aniso_U_13
_atom_site_aniso_U_23
O1 0.0192(4) 0.0279(4) 0.0268(4) 0.0038(4) -0.0045(3) -0.0039(3)
O2 0.0260(4) 0.0209(4) 0.0164(3) 0.0048(3) 0.0015(3) -0.0018(3)
O3 0.0230(4) 0.0198(3) 0.0163(3) 0.0050(3) 0.0007(3) 0.0011(3)
O4 0.0224(4) 0.0220(4) 0.0168(3) 0.0022(3) -0.0022(3) -0.0044(3)
O5 0.0171(4) 0.0139(3) 0.0208(3) 0.0020(3) 0.0034(3) 0.0008(3)
O6 0.0245(4) 0.0256(4) 0.0254(4) 0.0019(3) 0.0073(4) 0.0093(4)
C1 0.0155(4) 0.0274(5) 0.0252(5) 0.0001(4) 0.0022(4) -0.0038(4)
C2 0.0164(4) 0.0163(4) 0.0160(4) 0.0007(4) 0.0016(4) -0.0010(4)
C3 0.0191(5) 0.0139(4) 0.0166(4) 0.0013(4) 0.0010(4) -0.0009(3)
C4 0.0177(4) 0.0158(4) 0.0152(4) 0.0027(4) 0.0009(4) -0.0008(3)
C5 0.0156(4) 0.0155(4) 0.0159(4) 0.0006(4) 0.0007(4) 0.0006(3)
C6 0.0205(5) 0.0182(4) 0.0178(4) 0.0007(4) 0.0018(4) 0.0030(4)
C7 0.0229(5) 0.0160(5) 0.0166(4) -0.0003(4) 0.0016(4) 0.0013(4)
C8 0.0276(6) 0.0257(5) 0.0231(5) -0.0049(5) -0.0036(5) -0.0001(4)
C9 0.0341(6) 0.0223(5) 0.0237(5) -0.0087(5) 0.0041(5) 0.0032(4)

loop_
_atom_type_symbol
_atom_type_description
_atom_type_scat_dispersion_real
_atom_type_scat_dispersion_imag
_atom_type_scat_source
C C 0.0033 0.0000 'International Tables Vol C Tables 4.2.6.8 and 6.1.1.4'
H H 0.0000 0.0000 'International Tables Vol C Tables 4.2.6.8 and 6.1.1.4'
O O 0.0106 0.0000 'International Tables Vol C Tables 4.2.6.8 and 6.1.1.4'

loop_
_geom_angle_atom_site_label_1
_geom_angle_atom_site_label_2
_geom_angle_atom_site_label_3
_geom_angle_site_symmetry_1
_geom_angle_site_symmetry_3
_geom_angle
_geom_angle_publ_flag
C1 O1 H1 . . 109.5 ?
C2 O2 C7 . . 109.65(8) ?
C7 O3 C3 . . 107.60(8) ?
C4 O4 H4 . . 109.5 ?
C2 O5 C5 . . 109.15(8) ?
C6 O6 H6 . . 109.5 ?
O1 C1 C2 . . 108.52(10) ?
O1 C1 H1A . . 110.0 ?
C2 C1 H1A . . 110.0 ?
O1 C1 H1B . . 110.0 ?
C2 C1 H1B . . 110.0 ?
H1A C1 H1B . . 108.4 ?
O5 C2 O2 . . 110.29(9) ?
O5 C2 C1 . . 107.47(9) ?
O2 C2 C1 . . 110.61(9) ?
O5 C2 C3 . . 106.73(8) ?
O2 C2 C3 . . 104.96(9) ?
C1 C2 C3 . . 116.68(10) ?
O3 C3 C4 . . 109.89(9) ?
O3 C3 C2 . . 103.55(8) ?
C4 C3 C2 . . 103.32(9) ?
O3 C3 H3 . . 113.1 ?
C4 C3 H3 . . 113.1 ?
C2 C3 H3 . . 113.1 ?
O4 C4 C5 . . 112.55(9) ?
O4 C4 C3 . . 109.42(9) ?
C5 C4 C3 . . 100.61(8) ?
O4 C4 H4A . . 111.3 ?
C5 C4 H4A . . 111.3 ?
C3 C4 H4A . . 111.3 ?
O5 C5 C6 . . 107.68(9) ?
O5 C5 C4 . . 103.43(9) ?
C6 C5 C4 . . 116.93(9) ?
O5 C5 H5 . . 109.5 ?
C6 C5 H5 . . 109.5 ?
C4 C5 H5 . . 109.5 ?
O6 C6 C5 . . 107.39(9) ?
O6 C6 H6A . . 110.2 ?
C5 C6 H6A . . 110.2 ?
O6 C6 H6B . . 110.2 ?
C5 C6 H6B . . 110.2 ?
H6A C6 H6B . . 108.5 ?
O3 C7 O2 . . 104.93(8) ?
O3 C7 C8 . . 108.31(10) ?
O2 C7 C8 . . 109.73(10) ?
O3 C7 C9 . . 111.05(9) ?
O2 C7 C9 . . 108.94(10) ?
C8 C7 C9 . . 113.53(10) ?
C7 C8 H8A . . 109.5 ?
C7 C8 H8B . . 109.5 ?
H8A C8 H8B . . 109.5 ?
C7 C8 H8C . . 109.5 ?
H8A C8 H8C . . 109.5 ?
H8B C8 H8C . . 109.5 ?
C7 C9 H9A . . 109.5 ?
C7 C9 H9B . . 109.5 ?
H9A C9 H9B . . 109.5 ?
C7 C9 H9C . . 109.5 ?
H9A C9 H9C . . 109.5 ?
H9B C9 H9C . . 109.5 ?

loop_
_geom_bond_atom_site_label_1
_geom_bond_atom_site_label_2
_geom_bond_site_symmetry_2
_geom_bond_distance
_geom_bond_publ_flag
O1 C1 . 1.4347(15) ?
O1 H1 . 0.8400 ?
O2 C2 . 1.4128(14) ?
O2 C7 . 1.4448(14) ?
O3 C7 . 1.4292(13) ?
O3 C3 . 1.4241(14) ?
O4 C4 . 1.4298(14) ?
O4 H4 . 0.8400 ?
O5 C2 . 1.4128(13) ?
O5 C5 . 1.4391(13) ?
O6 C6 . 1.4279(14) ?
O6 H6 . 0.8400 ?
C1 C2 . 1.5175(16) ?
C1 H1A . 0.9900 ?
C1 H1B . 0.9900 ?
C2 C3 . 1.5471(15) ?
C3 C4 . 1.5255(15) ?
C3 H3 . 1.0000 ?
C4 C5 . 1.5338(15) ?
C4 H4A . 1.0000 ?
C5 C6 . 1.5097(15) ?
C5 H5 . 1.0000 ?
C6 H6A . 0.9900 ?
C6 H6B . 0.9900 ?
C7 C8 . 1.5057(17) ?
C7 C9 . 1.5138(17) ?
C8 H8A . 0.9800 ?
C8 H8B . 0.9800 ?
C8 H8C . 0.9800 ?
C9 H9A . 0.9800 ?
C9 H9B . 0.9800 ?
C9 H9C . 0.9800 ?

loop_
_geom_hbond_atom_site_label_D
_geom_hbond_atom_site_label_H
_geom_hbond_atom_site_label_A
_geom_hbond_site_symmetry_A
_geom_hbond_distance_DH
_geom_hbond_distance_HA
_geom_hbond_distance_DA
_geom_hbond_angle_DHA
_geom_hbond_publ_flag
O4 H4 O1 . 0.84 1.95 2.7638(13) 164 no
O1 H1 O6 1_655 0.84 1.94 2.7708(13) 168 no
O6 H6 O4 3_645 0.84 1.95 2.7730(12) 165 no
C8 H8A O5 4_455 0.98 2.45 3.3682(15) 155 no
C9 H9C O3 4_565 0.98 2.55 3.4508(16) 154 no

loop_
_geom_torsion_atom_site_label_1
_geom_torsion_atom_site_label_2
_geom_torsion_atom_site_label_3
_geom_torsion_atom_site_label_4
_geom_torsion_site_symmetry_1
_geom_torsion_site_symmetry_2
_geom_torsion_site_symmetry_3
_geom_torsion_site_symmetry_4
_geom_torsion
_geom_torsion_publ_flag
C5 O5 C2 O2 . . . . -100.87(10) ?
C5 O5 C2 C1 . . . . 138.48(9) ?
C5 O5 C2 C3 . . . . 12.61(11) ?
C7 O2 C2 O5 . . . . 116.66(9) ?
C7 O2 C2 C1 . . . . -124.60(10) ?
C7 O2 C2 C3 . . . . 2.05(12) ?
O1 C1 C2 O5 . . . . -65.12(12) ?
O1 C1 C2 O2 . . . . 174.44(9) ?
O1 C1 C2 C3 . . . . 54.60(14) ?
C7 O3 C3 C4 . . . . -138.85(9) ?
C7 O3 C3 C2 . . . . -29.03(10) ?
O5 C2 C3 O3 . . . . -100.74(9) ?
O2 C2 C3 O3 . . . . 16.32(11) ?
C1 C2 C3 O3 . . . . 139.14(10) ?
O5 C2 C3 C4 . . . . 13.88(11) ?
O2 C2 C3 C4 . . . . 130.95(9) ?
C1 C2 C3 C4 . . . . -106.23(11) ?
O3 C3 C4 O4 . . . . -163.98(8) ?
C2 C3 C4 O4 . . . . 86.04(10) ?
O3 C3 C4 C5 . . . . 77.35(10) ?
C2 C3 C4 C5 . . . . -32.62(10) ?
C2 O5 C5 C6 . . . . -158.42(9) ?
C2 O5 C5 C4 . . . . -34.03(10) ?
O4 C4 C5 O5 . . . . -75.55(11) ?
C3 C4 C5 O5 . . . . 40.80(10) ?
O4 C4 C5 C6 . . . . 42.58(14) ?
C3 C4 C5 C6 . . . . 158.93(10) ?
O5 C5 C6 O6 . . . . -177.09(8) ?
C4 C5 C6 O6 . . . . 67.11(13) ?
C3 O3 C7 O2 . . . . 30.81(11) ?
C3 O3 C7 C8 . . . . 147.96(9) ?
C3 O3 C7 C9 . . . . -86.73(11) ?
C2 O2 C7 O3 . . . . -19.73(12) ?
C2 O2 C7 C8 . . . . -135.90(10) ?
C2 O2 C7 C9 . . . . 99.25(11) ?

loop_
_cod_related_entry_id
_cod_related_entry_database
_cod_related_entry_code
1 ChemSpider 78690
